data_9013813
loop_
_publ_author_name
'Yakovenchuk, V. N.'
'Ivanyuk, G. Y.'
'Pakhomovsky, Y. A.'
'Selivanova, E. A.'
'Men'shikov, Y. P.'
'Korchak, J. A.'
'Krivovichev, S. V.'
'Spiridonova, D. V.'
'Zalkind, O. A.'

_publ_section_title
;Punkaruaivite, LiTi2[Si4O11(OH)]2*H2O, a new mineral species from
 hydrothermal assemblages, Khibiny and Lovozero alkaline massifs, Kola
 Peninsula, Russia Locality: Khibiny and Lovozero alkaline massifs, Kola
 Peninsula, Russia
;
_journal_name_full 'The Canadian Mineralogist'
_journal_page_first 41
_journal_page_last 50
_journal_paper_doi 10.3749/canmin.48.1.41
_journal_volume 48
_journal_year 2010
_chemical_compound_source 'Khibiny and Lovozero alkaline massifs, Kola Peninsula, Russia'
_chemical_formula_sum 'H10 Li O15 Si4 Ti2'
_chemical_name_mineral Punkaruaivite
_space_group_IT_number 15
_symmetry_space_group_name_Hall '-C 2yc'
_symmetry_space_group_name_H-M 'C 1 2/c 1'
_cell_angle_alpha 90
_cell_angle_beta 91.189
_cell_angle_gamma 90
_cell_formula_units_Z 4
_cell_length_a 26.688
_cell_length_b 8.7568
_cell_length_c 5.2188
_cell_volume 1219.379
_database_code_amcsd 0006314
_exptl_crystal_density_diffrn 2.534
_cod_original_formula_sum 'Li Ti2 Si4 O15 H10'
_cod_database_code 9013813

loop_
_space_group_symop_operation_xyz
x,y,z
1/2+x,1/2+y,z
x,-y,1/2+z
1/2+x,1/2-y,1/2+z
-x,y,1/2-z
1/2-x,1/2+y,1/2-z
-x,-y,-z
1/2-x,1/2-y,-z

loop_
_atom_site_aniso_label
_atom_site_aniso_U_11
_atom_site_aniso_U_22
_atom_site_aniso_U_33
_atom_site_aniso_U_12
_atom_site_aniso_U_13
_atom_site_aniso_U_23
Li 0.01580 0.01530 0.01310 0.00050 0.00020 0.00350
Si1 0.04670 0.04240 0.05800 -0.00870 0.00120 0.00250
Si2 0.01470 0.01070 0.00770 -0.00090 9.00000 0.00020
O1 0.01500 0.01300 99.00000 -0.00030 0.00110 0.00120
O-H2 0.01800 0.02000 0.01600 0.00240 -0.00130 -0.00470
O3 0.02300 0.01400 0.01300 -0.00270 -0.00060 0.00130
O4 0.01600 0.01900 0.00930 0.00100 0.00120 -0.00360
O5 0.03000 0.02500 0.03200 -0.00600 0.00700 0.00600
O6 0.04800 0.09200 0.19600 -0.00900 0.01800 -0.00200
Wat6 0.04800 0.09200 0.19600 -0.00900 0.01800 -0.00200
O7 0.11200 0.08900 0.10400 0.00500 0.01500 0.04900

loop_
_atom_site_label
_atom_site_fract_x
_atom_site_fract_y
_atom_site_fract_z
_atom_site_occupancy
_atom_site_U_iso_or_equiv
_atom_site_type_symbol
_atom_site_attached_hydrogens
Li 0.00000 0.51800 0.25000 1.00000 0.09000 Li 0
Ti 0.16618 0.10480 0.89200 1.00000 0.01470 Ti 0
Si1 0.08868 0.60080 0.51310 1.00000 0.04920 Si 0
Si2 0.26853 0.08447 0.22830 1.00000 0.01100 Si 0
O1 0.20759 0.06900 0.21600 1.00000 0.01240 O 0
O-H2 0.12949 0.06140 0.58110 1.00000 0.01800 O 1
O3 0.28699 0.25940 0.22160 1.00000 0.01660 O 0
O4 0.29072 -0.00610 -0.01410 1.00000 0.01470 O 0
O5 0.12140 0.74930 0.50870 1.00000 0.02890 O 0
O6 0.03140 0.63390 0.50700 0.50000 0.11200 O 0
Wat6 0.03140 0.63390 0.50700 0.50000 0.11200 O 2
O7 0.10120 0.50480 0.76700 1.00000 0.10100 O 0
Wat8 0.03230 0.10900 0.52000 0.50000 0.14100 O 2

loop_
_cod_changelog_entry_id
_cod_changelog_entry_author
_cod_changelog_entry_date
_cod_changelog_entry_text
1
;cod-tools version 3.8.0
Id: cif_guess_AMCSD_atom_types 9581 2023-05-17 12:35:41Z saulius
;
2023-05-18T11:42:33+03:00
;Derived atom types and hydrogen counts
from atom names that follow the AMCSD naming convention
(Wat == water, O-H == hydroxyl).
;
2
;cod-tools version 3.10.1
Id: cif_fix_AMCSD_aniso_labels 10200 2024-08-01 14:09:44Z saulius
;
2024-08-02T12:21:53+03:00
;Changed the following '_atom_site_aniso_label' values:
'OH2' -> 'O-H2'
;

loop_
_cod_related_entry_id
_cod_related_entry_database
_cod_related_entry_code
1 AMCSD 0006314
